data_4327355
loop_
_publ_author_name
'Ben-Jie Liaw'
'Tarlok S. Lobana'
'Ya-Wen Lin'
'Ju-Chun Wang'
'C. W. Liu'

_publ_section_title
;
 Versatility of Dithiophosphates in the Syntheses of Copper(I) Complexes
 with Bis(diphenylphosphino)alkanes: Abstraction of Chloride from
 Dichloromethane
;
_journal_name_full 'Inorganic Chemistry'
_journal_page_first 9921
_journal_page_last 9929
_journal_paper_doi 10.1021/ic051166+
_journal_volume 44
_journal_year 2005
_chemical_formula_sum 'C62 H72 Cu3 F6 O4 P7 S4'
_chemical_formula_weight 1530.85
_chemical_name_systematic
; 
 ? 
;
_space_group_IT_number 2
_symmetry_cell_setting triclinic
_symmetry_space_group_name_Hall '-P 1'
_symmetry_space_group_name_H-M 'P -1'
_atom_sites_solution_hydrogens geom
_atom_sites_solution_primary direct
_atom_sites_solution_secondary difmap
_audit_creation_method SHELXL-97
_cell_angle_alpha 81.230(2)
_cell_angle_beta 84.472(2)
_cell_angle_gamma 87.297(2)
_cell_formula_units_Z 2
_cell_length_a 12.8962(17)
_cell_length_b 16.661(2)
_cell_length_c 16.876(2)
_cell_measurement_temperature 293(2)
_cell_volume 3565.0(8)
_computing_cell_refinement 'Bruker SMART'
_computing_data_collection 'Bruker SMART'
_computing_data_reduction 'Bruker SAINT'
_computing_molecular_graphics 'Bruker SHELXTL'
_computing_publication_material 'Bruker SHELXTL'
_computing_structure_refinement 'SHELXL-97 (Sheldrick, 1997)'
_computing_structure_solution 'SHELXS-97 (Sheldrick, 1990)'
_diffrn_ambient_temperature 293(2)
_diffrn_measured_fraction_theta_full 0.979
_diffrn_measured_fraction_theta_max 0.979
_diffrn_measurement_device_type 'CCD area detector'
_diffrn_measurement_method 'phi and omega scans'
_diffrn_radiation_monochromator graphite
_diffrn_radiation_source 'fine-focus sealed tube'
_diffrn_radiation_type MoK\a
_diffrn_radiation_wavelength 0.71073
_diffrn_reflns_av_R_equivalents 0.0176
_diffrn_reflns_av_sigmaI/netI 0.0226
_diffrn_reflns_limit_h_max 15
_diffrn_reflns_limit_h_min -13
_diffrn_reflns_limit_k_max 15
_diffrn_reflns_limit_k_min -19
_diffrn_reflns_limit_l_max 20
_diffrn_reflns_limit_l_min -19
_diffrn_reflns_number 19072
_diffrn_reflns_theta_full 25.10
_diffrn_reflns_theta_max 25.10
_diffrn_reflns_theta_min 1.23
_exptl_absorpt_coefficient_mu 1.219
_exptl_absorpt_correction_T_max 0.9474
_exptl_absorpt_correction_T_min 0.7250
_exptl_absorpt_correction_type empirical
_exptl_crystal_colour colorless
_exptl_crystal_density_diffrn 1.426
_exptl_crystal_density_meas 0
_exptl_crystal_description 'irregular b'
_exptl_crystal_F_000 1572
_exptl_crystal_size_max 0.40
_exptl_crystal_size_mid 0.36
_exptl_crystal_size_min 0.20
_refine_diff_density_max 1.268
_refine_diff_density_min -0.714
_refine_diff_density_rms 0.064
_refine_ls_extinction_method none
_refine_ls_goodness_of_fit_ref 1.025
_refine_ls_hydrogen_treatment mixed
_refine_ls_matrix_type full
_refine_ls_number_parameters 775
_refine_ls_number_reflns 12452
_refine_ls_number_restraints 0
_refine_ls_restrained_S_all 1.025
_refine_ls_R_factor_all 0.0621
_refine_ls_R_factor_gt 0.0440
_refine_ls_shift/su_max 0.002
_refine_ls_shift/su_mean 0.000
_refine_ls_structure_factor_coef Fsqd
_refine_ls_weighting_details 'calc w=1/[\s^2^(Fo^2^)+(0.0576P)^2^+4.6724P] where P=(Fo^2^+2Fc^2^)/3'
_refine_ls_weighting_scheme calc
_refine_ls_wR_factor_gt 0.1104
_refine_ls_wR_factor_ref 0.1259
_reflns_number_gt 9725
_reflns_number_total 12452
_reflns_threshold_expression >2sigma(I)
_cod_data_source_file ic0511662Bsi20050713_125342_3.cif
_cod_data_source_block 3
_cod_original_cell_volume 3564.9(8)
_cod_database_code 4327355

loop_
_symmetry_equiv_pos_as_xyz
'x, y, z'
'-x, -y, -z'

loop_
_atom_site_label
_atom_site_type_symbol
_atom_site_fract_x
_atom_site_fract_y
_atom_site_fract_z
_atom_site_U_iso_or_equiv
_atom_site_adp_type
_atom_site_occupancy
_atom_site_symmetry_multiplicity
_atom_site_calc_flag
_atom_site_refinement_flags
Cu1 Cu 0.47538(4) 0.24220(3) 0.19845(3) 0.05310(13) Uani 1 1 d .
Cu2 Cu 0.66801(4) 0.25635(3) 0.30139(3) 0.05275(13) Uani 1 1 d .
Cu3 Cu 0.39992(4) 0.33265(3) 0.37321(3) 0.05450(13) Uani 1 1 d .
S1 S 0.54148(8) 0.35411(6) 0.28123(5) 0.0527(2) Uani 1 1 d .
S2 S 0.64431(12) 0.19100(9) 0.42876(7) 0.0817(4) Uani 1 1 d .
S3 S 0.45358(10) 0.31660(11) 0.49748(7) 0.0874(4) Uani 1 1 d .
S4 S 0.43141(9) 0.36476(7) 0.10721(6) 0.0619(3) Uani 1 1 d .
P1 P 0.60153(9) 0.28206(8) 0.49005(6) 0.0620(3) Uani 1 1 d .
P2 P 0.78991(7) 0.22829(6) 0.20808(5) 0.0442(2) Uani 1 1 d .
P3 P 0.60400(7) 0.16926(6) 0.13728(6) 0.0490(2) Uani 1 1 d .
P4 P 0.23324(7) 0.32943(6) 0.35217(6) 0.0489(2) Uani 1 1 d .
P5 P 0.31191(7) 0.20233(6) 0.24658(6) 0.0467(2) Uani 1 1 d .
P6 P 0.52209(8) 0.41631(6) 0.16963(6) 0.0488(2) Uani 1 1 d .
P7 P 0.94862(12) 0.20513(9) 0.87339(8) 0.0776(4) Uani 1 1 d .
F1 F 1.0453(3) 0.1451(3) 0.8813(2) 0.1325(14) Uani 1 1 d .
F2 F 0.8508(3) 0.2640(2) 0.8657(3) 0.1395(15) Uani 1 1 d .
F3 F 0.8819(3) 0.1361(2) 0.8528(3) 0.1294(13) Uani 1 1 d .
F4 F 0.9143(4) 0.1800(3) 0.9648(2) 0.1476(17) Uani 1 1 d .
F5 F 0.9825(4) 0.2291(3) 0.7821(2) 0.1596(18) Uani 1 1 d .
F6 F 1.0121(4) 0.2736(3) 0.8945(4) 0.173(2) Uani 1 1 d .
O1 O 0.6789(3) 0.3503(3) 0.4492(2) 0.0986(11) Uani 1 1 d .
O2 O 0.6258(3) 0.2592(3) 0.5800(2) 0.1106(15) Uani 1 1 d .
O3 O 0.4736(2) 0.50296(17) 0.17710(19) 0.0675(8) Uani 1 1 d .
O4 O 0.6371(2) 0.42637(18) 0.13048(16) 0.0629(7) Uani 1 1 d .
C51 C 0.7469(5) 0.5304(4) 0.0579(4) 0.122(3) Uani 1 1 d .
H51A H 0.7249 0.5643 0.0980 0.182 Uiso 1 1 calc R
H51B H 0.7642 0.5638 0.0072 0.182 Uiso 1 1 calc R
H51C H 0.8070 0.4978 0.0738 0.182 Uiso 1 1 calc R
C52 C 0.6846(5) 0.4197(4) -0.0112(3) 0.106(2) Uani 1 1 d .
H52A H 0.6255 0.3873 -0.0132 0.160 Uiso 1 1 calc R
H52B H 0.7432 0.3848 0.0035 0.160 Uiso 1 1 calc R
H52C H 0.7013 0.4511 -0.0631 0.160 Uiso 1 1 calc R
C53 C 0.6594(4) 0.4755(3) 0.0497(3) 0.0769(14) Uani 1 1 d .
H53A H 0.5974 0.5090 0.0359 0.092 Uiso 1 1 calc R
C54 C 0.5223(5) 0.5625(3) 0.2165(4) 0.0950(18) Uani 1 1 d .
H54A H 0.5952 0.5461 0.2237 0.114 Uiso 1 1 calc R
C55 C 0.4630(6) 0.5663(5) 0.2960(5) 0.133(3) Uani 1 1 d .
H55A H 0.4715 0.5154 0.3304 0.200 Uiso 1 1 calc R
H55B H 0.3905 0.5769 0.2887 0.200 Uiso 1 1 calc R
H55C H 0.4888 0.6091 0.3201 0.200 Uiso 1 1 calc R
C56 C 0.5166(8) 0.6418(4) 0.1604(6) 0.167(4) Uani 1 1 d .
H56A H 0.5587 0.6372 0.1111 0.251 Uiso 1 1 calc R
H56B H 0.5419 0.6843 0.1852 0.251 Uiso 1 1 calc R
H56C H 0.4456 0.6543 0.1491 0.251 Uiso 1 1 calc R
C57 C 0.6975(5) 0.2030(4) 0.6153(3) 0.0890(16) Uani 1 1 d .
H57A H 0.7499 0.1887 0.5734 0.107 Uiso 1 1 calc R
C58 C 0.6749(8) 0.4325(5) 0.4574(5) 0.138(3) Uani 1 1 d .
H58A H 0.6013 0.4499 0.4646 0.165 Uiso 1 1 calc R
C59 C 0.7234(17) 0.4518(8) 0.5210(8) 0.345(13) Uani 1 1 d .
H59A H 0.6904 0.4246 0.5707 0.518 Uiso 1 1 calc R
H59B H 0.7181 0.5095 0.5210 0.518 Uiso 1 1 calc R
H59C H 0.7956 0.4347 0.5158 0.518 Uiso 1 1 calc R
C60 C 0.6503(13) 0.1324(7) 0.6544(6) 0.255(8) Uani 1 1 d .
H60A H 0.6172 0.1073 0.6163 0.383 Uiso 1 1 calc R
H60B H 0.5990 0.1457 0.6959 0.383 Uiso 1 1 calc R
H60C H 0.7022 0.0954 0.6780 0.383 Uiso 1 1 calc R
C61 C 0.7227(9) 0.4823(6) 0.3839(7) 0.193(5) Uani 1 1 d .
H61A H 0.6849 0.4765 0.3389 0.289 Uiso 1 1 calc R
H61B H 0.7939 0.4644 0.3737 0.289 Uiso 1 1 calc R
H61C H 0.7202 0.5384 0.3915 0.289 Uiso 1 1 calc R
C62 C 0.7492(6) 0.2437(6) 0.6723(4) 0.143(3) Uani 1 1 d .
H62A H 0.7827 0.2911 0.6437 0.215 Uiso 1 1 calc R
H62B H 0.8002 0.2070 0.6973 0.215 Uiso 1 1 calc R
H62C H 0.6981 0.2593 0.7129 0.215 Uiso 1 1 calc R
C7 C 0.8818(3) 0.3084(2) 0.1727(2) 0.0503(9) Uani 1 1 d .
C1 C 0.8699(3) 0.1363(2) 0.2315(2) 0.0499(9) Uani 1 1 d .
C49 C 0.7318(3) 0.2156(2) 0.1165(2) 0.0480(8) Uani 1 1 d .
H49A H 0.7783 0.1817 0.0859 0.058 Uiso 1 1 calc R
H49B H 0.7243 0.2683 0.0836 0.058 Uiso 1 1 calc R
C50 C 0.2163(3) 0.2861(2) 0.2616(2) 0.0512(9) Uani 1 1 d .
H50A H 0.2237 0.3284 0.2153 0.061 Uiso 1 1 calc R
H50B H 0.1464 0.2659 0.2654 0.061 Uiso 1 1 calc R
C37 C 0.2571(3) 0.1557(2) 0.1702(2) 0.0551(9) Uani 1 1 d .
C31 C 0.2920(3) 0.1313(2) 0.3388(2) 0.0587(10) Uani 1 1 d .
C13 C 0.6332(3) 0.0675(2) 0.1880(2) 0.0543(9) Uani 1 1 d .
C25 C 0.1454(3) 0.2739(3) 0.4303(3) 0.0637(11) Uani 1 1 d .
C19 C 0.1683(3) 0.4290(2) 0.3333(2) 0.0532(9) Uani 1 1 d .
C8 C 1.0056(4) 0.3781(3) 0.0740(3) 0.0774(13) Uani 1 1 d .
H8A H 1.0432 0.3822 0.0237 0.093 Uiso 1 1 calc R
C14 C 0.7032(4) 0.0140(3) 0.1539(3) 0.0690(12) Uani 1 1 d .
H14A H 0.7354 0.0293 0.1024 0.083 Uiso 1 1 calc R
C20 C 0.0860(4) 0.4541(3) 0.3849(3) 0.0701(12) Uani 1 1 d .
H20A H 0.0605 0.4185 0.4297 0.084 Uiso 1 1 calc R
C38 C 0.2709(4) 0.0737(3) 0.1667(3) 0.0748(13) Uani 1 1 d .
H38A H 0.3035 0.0400 0.2067 0.090 Uiso 1 1 calc R
C9 C 0.9384(3) 0.3153(3) 0.0980(3) 0.0663(11) Uani 1 1 d .
H9A H 0.9309 0.2774 0.0639 0.080 Uiso 1 1 calc R
C2 C 0.8657(4) 0.0975(3) 0.3093(3) 0.0814(15) Uani 1 1 d .
H2A H 0.8250 0.1198 0.3495 0.098 Uiso 1 1 calc R
C21 C 0.1597(4) 0.5605(3) 0.2525(3) 0.0807(14) Uani 1 1 d .
H21A H 0.1842 0.5962 0.2075 0.097 Uiso 1 1 calc R
C10 C 0.8949(4) 0.3649(3) 0.2219(3) 0.0686(12) Uani 1 1 d .
H10A H 0.8581 0.3611 0.2724 0.082 Uiso 1 1 calc R
C32 C 0.1907(6) 0.0374(4) 0.4330(5) 0.118(2) Uani 1 1 d .
H32A H 0.1301 0.0086 0.4479 0.142 Uiso 1 1 calc R
C3 C 0.9218(5) 0.0250(4) 0.3284(3) 0.105(2) Uani 1 1 d .
H3A H 0.9187 -0.0009 0.3814 0.126 Uiso 1 1 calc R
C26 C -0.0214(5) 0.2172(4) 0.4771(5) 0.113(2) Uani 1 1 d .
H26A H -0.0881 0.2051 0.4668 0.135 Uiso 1 1 calc R
C15 C 0.6783(6) -0.0846(4) 0.2709(4) 0.1021(19) Uani 1 1 d .
H15A H 0.6945 -0.1352 0.2994 0.122 Uiso 1 1 calc R
C27 C 0.0097(5) 0.1978(5) 0.5520(5) 0.134(3) Uani 1 1 d .
H27A H -0.0355 0.1713 0.5929 0.161 Uiso 1 1 calc R
C22 C 0.0787(5) 0.5844(3) 0.3037(4) 0.0887(16) Uani 1 1 d .
H22A H 0.0488 0.6364 0.2935 0.106 Uiso 1 1 calc R
C28 C 0.0460(4) 0.2549(3) 0.4161(4) 0.0868(15) Uani 1 1 d .
H28A H 0.0246 0.2679 0.3644 0.104 Uiso 1 1 calc R
C23 C 0.2048(3) 0.4836(3) 0.2678(3) 0.0660(11) Uani 1 1 d .
H23A H 0.2605 0.4683 0.2334 0.079 Uiso 1 1 calc R
C39 C 0.2096(4) 0.2038(3) 0.1085(3) 0.0781(14) Uani 1 1 d .
H39A H 0.2002 0.2593 0.1093 0.094 Uiso 1 1 calc R
C40 C 0.1902(5) 0.0901(5) 0.0431(4) 0.103(2) Uani 1 1 d .
H40A H 0.1686 0.0680 0.0003 0.124 Uiso 1 1 calc R
C41 C 0.1761(5) 0.1701(4) 0.0456(4) 0.0975(18) Uani 1 1 d .
H41A H 0.1437 0.2031 0.0049 0.117 Uiso 1 1 calc R
C16 C 0.5848(4) 0.0434(3) 0.2637(3) 0.0785(13) Uani 1 1 d .
H16A H 0.5373 0.0783 0.2873 0.094 Uiso 1 1 calc R
C43 C 0.6371(4) 0.1699(4) -0.0307(3) 0.0900(17) Uani 1 1 d .
H43A H 0.7018 0.1914 -0.0285 0.108 Uiso 1 1 calc R
C36 C 0.2019(4) 0.0884(3) 0.3598(3) 0.0817(14) Uani 1 1 d .
H36A H 0.1492 0.0937 0.3252 0.098 Uiso 1 1 calc R
C44 C 0.6080(5) 0.1553(4) -0.1040(3) 0.0939(17) Uani 1 1 d .
H44A H 0.6538 0.1669 -0.1500 0.113 Uiso 1 1 calc R
C4 C 0.9808(4) -0.0077(3) 0.2700(4) 0.0880(16) Uani 1 1 d .
H4A H 1.0179 -0.0565 0.2829 0.106 Uiso 1 1 calc R
C17 C 0.7252(4) -0.0613(3) 0.1955(4) 0.0884(16) Uani 1 1 d .
H17A H 0.7725 -0.0967 0.1721 0.106 Uiso 1 1 calc R
C5 C 0.9320(3) 0.1015(3) 0.1736(3) 0.0679(11) Uani 1 1 d .
H5A H 0.9369 0.1272 0.1205 0.081 Uiso 1 1 calc R
C24 C 0.0423(4) 0.5319(3) 0.3694(4) 0.0861(15) Uani 1 1 d .
H24A H -0.0123 0.5484 0.4040 0.103 Uiso 1 1 calc R
C11 C 1.0176(4) 0.4340(3) 0.1228(4) 0.0846(15) Uani 1 1 d .
H11A H 1.0630 0.4764 0.1062 0.102 Uiso 1 1 calc R
C29 C 0.1749(4) 0.2546(4) 0.5062(3) 0.0980(19) Uani 1 1 d .
H29A H 0.2412 0.2669 0.5169 0.118 Uiso 1 1 calc R
C42 C 0.2358(5) 0.0414(4) 0.1030(4) 0.0982(19) Uani 1 1 d .
H42A H 0.2437 -0.0141 0.1014 0.118 Uiso 1 1 calc R
C45 C 0.4828(6) 0.1257(8) 0.0294(5) 0.227(7) Uani 1 1 d .
H45A H 0.4350 0.1155 0.0744 0.272 Uiso 1 1 calc R
C6 C 0.9861(4) 0.0300(3) 0.1930(3) 0.0793(14) Uani 1 1 d .
H6A H 1.0268 0.0071 0.1531 0.095 Uiso 1 1 calc R
C12 C 0.9626(4) 0.4274(3) 0.1965(4) 0.0877(16) Uani 1 1 d .
H12A H 0.9707 0.4656 0.2301 0.105 Uiso 1 1 calc R
C46 C 0.5185(5) 0.1257(5) -0.1100(4) 0.111(2) Uani 1 1 d .
H46A H 0.4995 0.1155 -0.1592 0.133 Uiso 1 1 calc R
C33 C 0.3689(4) 0.1236(3) 0.3913(3) 0.0705(12) Uani 1 1 d .
H33A H 0.4291 0.1532 0.3778 0.085 Uiso 1 1 calc R
C18 C 0.6070(6) -0.0329(4) 0.3043(4) 0.1048(19) Uani 1 1 d .
H18A H 0.5731 -0.0494 0.3550 0.126 Uiso 1 1 calc R
C47 C 0.5737(3) 0.1537(3) 0.0370(3) 0.0625(11) Uani 1 1 d .
C34 C 0.3571(6) 0.0725(4) 0.4633(3) 0.109(2) Uani 1 1 d .
H34A H 0.4092 0.0675 0.4984 0.130 Uiso 1 1 calc R
C48 C 0.4562(7) 0.1108(10) -0.0447(5) 0.263(8) Uani 1 1 d .
H48A H 0.3916 0.0895 -0.0476 0.315 Uiso 1 1 calc R
C30 C 0.1063(6) 0.2163(5) 0.5686(4) 0.135(3) Uani 1 1 d .
H30A H 0.1265 0.2037 0.6206 0.162 Uiso 1 1 calc R
C35 C 0.2688(7) 0.0293(4) 0.4832(4) 0.123(3) Uani 1 1 d .
H35A H 0.2617 -0.0061 0.5315 0.147 Uiso 1 1 calc R

loop_
_atom_site_aniso_label
_atom_site_aniso_U_11
_atom_site_aniso_U_22
_atom_site_aniso_U_33
_atom_site_aniso_U_23
_atom_site_aniso_U_13
_atom_site_aniso_U_12
Cu1 0.0479(3) 0.0526(3) 0.0575(3) -0.0067(2) -0.0006(2) -0.0013(2)
Cu2 0.0518(3) 0.0648(3) 0.0420(2) -0.0144(2) 0.00141(19) 0.0036(2)
Cu3 0.0465(3) 0.0665(3) 0.0507(3) -0.0088(2) -0.0079(2) 0.0042(2)
S1 0.0507(5) 0.0650(6) 0.0391(5) -0.0017(4) -0.0018(4) 0.0084(4)
S2 0.1091(10) 0.0896(9) 0.0421(6) -0.0083(5) -0.0064(6) 0.0363(8)
S3 0.0577(7) 0.1567(14) 0.0484(6) -0.0241(7) -0.0069(5) 0.0232(8)
S4 0.0708(7) 0.0612(6) 0.0523(6) 0.0062(5) -0.0182(5) -0.0088(5)
P1 0.0548(6) 0.0878(8) 0.0458(5) -0.0173(5) -0.0118(5) 0.0102(6)
P2 0.0406(5) 0.0517(5) 0.0403(5) -0.0090(4) -0.0013(4) -0.0001(4)
P3 0.0439(5) 0.0583(6) 0.0479(5) -0.0185(4) -0.0017(4) -0.0039(4)
P4 0.0440(5) 0.0551(6) 0.0461(5) -0.0057(4) -0.0016(4) 0.0041(4)
P5 0.0446(5) 0.0443(5) 0.0499(5) -0.0035(4) -0.0046(4) 0.0004(4)
P6 0.0489(5) 0.0472(5) 0.0471(5) 0.0025(4) -0.0048(4) 0.0011(4)
P7 0.0877(9) 0.0814(9) 0.0634(7) -0.0140(6) -0.0052(6) 0.0091(7)
F1 0.105(3) 0.168(4) 0.127(3) -0.039(3) -0.021(2) 0.052(3)
F2 0.126(3) 0.095(3) 0.184(4) 0.003(3) -0.006(3) 0.036(2)
F3 0.118(3) 0.107(3) 0.175(4) -0.050(3) -0.026(3) -0.003(2)
F4 0.171(4) 0.194(4) 0.067(2) -0.014(2) 0.013(2) 0.038(3)
F5 0.189(5) 0.197(5) 0.076(2) 0.014(3) 0.014(3) -0.001(4)
F6 0.165(4) 0.157(4) 0.215(5) -0.082(4) -0.006(4) -0.047(3)
O1 0.092(3) 0.109(3) 0.103(3) -0.032(2) -0.021(2) -0.010(2)
O2 0.115(3) 0.171(4) 0.0519(19) -0.040(2) -0.0354(19) 0.066(3)
O3 0.0730(19) 0.0497(16) 0.081(2) -0.0088(14) -0.0208(16) 0.0094(14)
O4 0.0522(15) 0.0719(18) 0.0557(16) 0.0177(13) -0.0033(12) -0.0018(13)
C51 0.074(4) 0.140(6) 0.131(5) 0.055(4) -0.010(4) -0.039(4)
C52 0.115(5) 0.123(5) 0.061(3) 0.024(3) 0.021(3) 0.026(4)
C53 0.063(3) 0.086(3) 0.067(3) 0.036(3) -0.004(2) -0.004(2)
C54 0.104(4) 0.060(3) 0.128(5) -0.021(3) -0.040(4) 0.002(3)
C55 0.158(7) 0.119(6) 0.142(6) -0.072(5) -0.046(6) 0.032(5)
C56 0.250(11) 0.054(4) 0.210(9) -0.009(5) -0.087(8) -0.016(5)
C57 0.108(4) 0.104(4) 0.055(3) -0.014(3) -0.018(3) 0.022(3)
C58 0.178(8) 0.140(7) 0.108(5) -0.052(5) 0.001(5) -0.058(6)
C59 0.66(4) 0.201(13) 0.220(13) -0.008(10) -0.228(19) -0.146(18)
C60 0.48(2) 0.178(10) 0.114(7) -0.028(7) 0.021(11) -0.144(13)
C61 0.242(13) 0.142(8) 0.202(11) -0.017(8) -0.047(10) -0.077(8)
C62 0.134(6) 0.202(9) 0.106(5) -0.036(5) -0.066(5) 0.016(6)
C7 0.044(2) 0.055(2) 0.052(2) -0.0066(17) -0.0077(16) -0.0023(16)
C1 0.0403(19) 0.054(2) 0.053(2) -0.0043(17) 0.0002(16) -0.0027(16)
C49 0.0432(19) 0.057(2) 0.0456(19) -0.0120(16) -0.0024(15) -0.0057(16)
C50 0.047(2) 0.052(2) 0.053(2) -0.0043(17) -0.0083(16) 0.0031(16)
C37 0.046(2) 0.057(2) 0.064(2) -0.0157(19) -0.0023(18) -0.0049(17)
C31 0.063(2) 0.051(2) 0.057(2) 0.0022(18) 0.0053(19) 0.0060(19)
C13 0.049(2) 0.058(2) 0.059(2) -0.0196(19) -0.0048(18) -0.0085(17)
C25 0.053(2) 0.068(3) 0.063(3) 0.002(2) 0.0059(19) 0.010(2)
C19 0.048(2) 0.051(2) 0.063(2) -0.0158(18) -0.0097(18) 0.0042(17)
C8 0.057(3) 0.085(3) 0.084(3) 0.002(3) 0.008(2) -0.014(2)
C14 0.067(3) 0.059(3) 0.083(3) -0.020(2) -0.003(2) 0.001(2)
C20 0.074(3) 0.068(3) 0.070(3) -0.019(2) -0.005(2) 0.010(2)
C38 0.076(3) 0.063(3) 0.088(3) -0.022(2) 0.000(3) -0.004(2)
C9 0.058(2) 0.069(3) 0.070(3) -0.011(2) 0.009(2) -0.011(2)
C2 0.077(3) 0.097(4) 0.060(3) 0.002(2) 0.006(2) 0.028(3)
C21 0.085(3) 0.055(3) 0.101(4) 0.000(3) -0.017(3) -0.004(2)
C10 0.073(3) 0.075(3) 0.063(3) -0.017(2) -0.014(2) -0.016(2)
C32 0.120(6) 0.094(4) 0.119(5) 0.029(4) 0.037(5) -0.010(4)
C3 0.107(4) 0.109(4) 0.078(4) 0.029(3) 0.013(3) 0.041(4)
C26 0.064(3) 0.122(5) 0.137(6) 0.008(5) 0.024(4) -0.011(3)
C15 0.117(5) 0.078(4) 0.112(5) 0.005(4) -0.048(4) 0.003(4)
C27 0.079(4) 0.151(7) 0.136(6) 0.057(5) 0.037(4) 0.013(4)
C22 0.090(4) 0.052(3) 0.131(5) -0.023(3) -0.031(4) 0.012(3)
C28 0.061(3) 0.103(4) 0.092(4) -0.007(3) 0.010(3) -0.010(3)
C23 0.058(2) 0.057(3) 0.081(3) -0.009(2) -0.004(2) -0.001(2)
C39 0.083(3) 0.082(3) 0.077(3) -0.029(3) -0.030(3) 0.014(3)
C40 0.074(4) 0.149(6) 0.104(5) -0.073(5) -0.004(3) -0.015(4)
C41 0.089(4) 0.129(5) 0.086(4) -0.044(4) -0.027(3) 0.013(4)
C16 0.087(3) 0.086(3) 0.061(3) -0.009(2) 0.001(2) 0.000(3)
C43 0.091(4) 0.131(5) 0.051(3) -0.008(3) -0.015(2) -0.034(3)
C36 0.083(3) 0.068(3) 0.084(3) 0.007(3) 0.014(3) -0.009(3)
C44 0.109(4) 0.126(5) 0.049(3) -0.012(3) -0.014(3) -0.010(4)
C4 0.064(3) 0.069(3) 0.118(5) 0.008(3) 0.008(3) 0.018(2)
C17 0.082(4) 0.068(3) 0.120(5) -0.025(3) -0.021(3) 0.009(3)
C5 0.063(3) 0.069(3) 0.067(3) -0.006(2) 0.004(2) 0.010(2)
C24 0.081(3) 0.078(3) 0.105(4) -0.040(3) -0.007(3) 0.021(3)
C11 0.067(3) 0.077(3) 0.108(4) 0.006(3) -0.021(3) -0.027(3)
C29 0.062(3) 0.142(5) 0.073(3) 0.023(3) 0.007(2) 0.012(3)
C42 0.094(4) 0.084(4) 0.125(5) -0.054(4) 0.012(4) -0.019(3)
C45 0.095(5) 0.52(2) 0.110(5) -0.174(9) 0.043(4) -0.150(8)
C6 0.066(3) 0.070(3) 0.096(4) -0.011(3) 0.013(3) 0.012(2)
C12 0.093(4) 0.084(4) 0.095(4) -0.022(3) -0.026(3) -0.029(3)
C46 0.082(4) 0.190(7) 0.080(4) -0.070(4) -0.021(3) -0.006(4)
C33 0.072(3) 0.078(3) 0.053(2) 0.006(2) 0.002(2) 0.014(2)
C18 0.130(5) 0.110(5) 0.068(3) 0.005(3) -0.007(3) -0.009(4)
C47 0.051(2) 0.082(3) 0.061(2) -0.030(2) -0.0060(19) -0.002(2)
C34 0.114(5) 0.132(5) 0.063(3) 0.019(3) 0.003(3) 0.037(4)
C48 0.115(6) 0.60(2) 0.127(7) -0.202(11) 0.026(5) -0.149(10)
C30 0.092(5) 0.199(8) 0.085(4) 0.055(5) 0.013(4) 0.010(5)
C35 0.144(7) 0.109(5) 0.086(4) 0.044(4) 0.029(4) 0.022(5)

loop_
_atom_type_symbol
_atom_type_description
_atom_type_scat_dispersion_real
_atom_type_scat_dispersion_imag
_atom_type_scat_source
C C 0.0033 0.0016 'International Tables Vol C Tables 4.2.6.8 and 6.1.1.4'
H H 0.0000 0.0000 'International Tables Vol C Tables 4.2.6.8 and 6.1.1.4'
O O 0.0106 0.0060 'International Tables Vol C Tables 4.2.6.8 and 6.1.1.4'
P P 0.1023 0.0942 'International Tables Vol C Tables 4.2.6.8 and 6.1.1.4'
S S 0.1246 0.1234 'International Tables Vol C Tables 4.2.6.8 and 6.1.1.4'
Cu Cu 0.3201 1.2651 'International Tables Vol C Tables 4.2.6.8 and 6.1.1.4'
F F 0.0171 0.0103 'International Tables Vol C Tables 4.2.6.8 and 6.1.1.4'

loop_
_geom_angle_atom_site_label_1
_geom_angle_atom_site_label_2
_geom_angle_atom_site_label_3
_geom_angle
P3 Cu1 P5 127.77(4)
P3 Cu1 S4 109.67(4)
P5 Cu1 S4 99.52(4)
P3 Cu1 S1 115.13(4)
P5 Cu1 S1 111.32(4)
S4 Cu1 S1 81.30(4)
P2 Cu2 S2 126.43(5)
P2 Cu2 S1 124.27(4)
S2 Cu2 S1 109.25(4)
P4 Cu3 S3 122.22(5)
P4 Cu3 S1 128.93(4)
S3 Cu3 S1 108.84(5)
P6 S1 Cu2 121.66(5)
P6 S1 Cu3 119.33(5)
Cu2 S1 Cu3 112.48(4)
P6 S1 Cu1 75.35(4)
Cu2 S1 Cu1 79.70(4)
Cu3 S1 Cu1 90.16(4)
P1 S2 Cu2 101.91(7)
P1 S3 Cu3 108.05(6)
P6 S4 Cu1 83.43(5)
O2 P1 O1 107.4(3)
O2 P1 S3 103.76(16)
O1 P1 S3 114.99(18)
O2 P1 S2 110.54(17)
O1 P1 S2 102.06(17)
S3 P1 S2 117.84(9)
C1 P2 C7 105.29(17)
C1 P2 C49 104.82(18)
C7 P2 C49 102.80(17)
C1 P2 Cu2 117.05(12)
C7 P2 Cu2 115.15(13)
C49 P2 Cu2 110.33(12)
C13 P3 C47 104.3(2)
C13 P3 C49 103.72(18)
C47 P3 C49 102.47(18)
C13 P3 Cu1 116.69(13)
C47 P3 Cu1 111.69(14)
C49 P3 Cu1 116.36(13)
C25 P4 C19 103.08(19)
C25 P4 C50 104.7(2)
C19 P4 C50 102.89(17)
C25 P4 Cu3 118.37(15)
C19 P4 Cu3 114.37(13)
C50 P4 Cu3 111.79(13)
C31 P5 C37 105.6(2)
C31 P5 C50 103.71(18)
C37 P5 C50 102.24(18)
C31 P5 Cu1 120.26(15)
C37 P5 Cu1 108.31(13)
C50 P5 Cu1 114.98(13)
O3 P6 O4 107.96(17)
O3 P6 S4 107.01(13)
O4 P6 S4 114.41(13)
O3 P6 S1 109.86(13)
O4 P6 S1 102.85(11)
S4 P6 S1 114.57(6)
F6 P7 F5 91.1(3)
F6 P7 F4 89.5(3)
F5 P7 F4 179.3(3)
F6 P7 F1 90.5(3)
F5 P7 F1 89.9(3)
F4 P7 F1 89.9(2)
F6 P7 F2 90.3(3)
F5 P7 F2 90.5(3)
F4 P7 F2 89.8(2)
F1 P7 F2 179.1(3)
F6 P7 F3 178.8(3)
F5 P7 F3 89.5(3)
F4 P7 F3 89.9(3)
F1 P7 F3 90.5(2)
F2 P7 F3 88.7(2)
C58 O1 P1 128.3(5)
C57 O2 P1 130.7(3)
C54 O3 P6 123.5(3)
C53 O4 P6 120.7(3)
O4 C53 C52 109.1(4)
O4 C53 C51 106.1(4)
C52 C53 C51 114.3(5)
O3 C54 C55 108.2(5)
O3 C54 C56 105.7(5)
C55 C54 C56 112.5(6)
O2 C57 C60 112.1(9)
O2 C57 C62 107.0(5)
C60 C57 C62 111.1(7)
C59 C58 O1 115.5(10)
C59 C58 C61 106.5(10)
O1 C58 C61 111.1(7)
C10 C7 C9 118.6(4)
C10 C7 P2 118.5(3)
C9 C7 P2 122.9(3)
C2 C1 C5 117.9(4)
C2 C1 P2 119.0(3)
C5 C1 P2 123.0(3)
P2 C49 P3 112.66(19)
P4 C50 P5 112.28(19)
C38 C37 C39 118.1(4)
C38 C37 P5 121.6(4)
C39 C37 P5 120.0(3)
C36 C31 C33 119.6(4)
C36 C31 P5 122.7(4)
C33 C31 P5 117.6(3)
C16 C13 C14 119.0(4)
C16 C13 P3 118.5(3)
C14 C13 P3 122.5(3)
C29 C25 C28 118.4(5)
C29 C25 P4 119.6(4)
C28 C25 P4 121.9(4)
C23 C19 C20 118.4(4)
C23 C19 P4 119.0(3)
C20 C19 P4 122.5(3)
C11 C8 C9 120.8(5)
C17 C14 C13 120.5(5)
C24 C20 C19 120.1(5)
C37 C38 C42 119.8(5)
C8 C9 C7 120.2(5)
C1 C2 C3 120.4(5)
C22 C21 C23 120.1(5)
C7 C10 C12 120.1(5)
C35 C32 C36 120.0(6)
C4 C3 C2 120.0(5)
C27 C26 C28 119.6(6)
C17 C15 C18 119.5(6)
C26 C27 C30 121.1(6)
C24 C22 C21 120.0(5)
C26 C28 C25 121.1(6)
C21 C23 C19 120.9(4)
C41 C39 C37 120.9(5)
C41 C40 C42 120.2(5)
C40 C41 C39 120.2(6)
C13 C16 C18 119.8(5)
C47 C43 C44 121.2(5)
C31 C36 C32 119.3(6)
C46 C44 C43 121.5(6)
C6 C4 C3 120.3(5)
C15 C17 C14 120.4(5)
C6 C5 C1 121.1(4)
C22 C24 C20 120.4(5)
C8 C11 C12 119.3(5)
C25 C29 C30 120.8(6)
C40 C42 C38 120.8(6)
C47 C45 C48 121.2(6)
C4 C6 C5 120.2(5)
C11 C12 C10 121.0(5)
C44 C46 C48 117.4(5)
C34 C33 C31 120.4(5)
C15 C18 C16 120.8(6)
C45 C47 C43 116.3(5)
C45 C47 P3 118.5(4)
C43 C47 P3 125.2(4)
C35 C34 C33 119.8(6)
C46 C48 C45 122.3(7)
C27 C30 C29 119.1(6)
C34 C35 C32 120.8(6)

loop_
_geom_bond_atom_site_label_1
_geom_bond_atom_site_label_2
_geom_bond_distance
Cu1 P3 2.2707(11)
Cu1 P5 2.2766(11)
Cu1 S4 2.4418(11)
Cu1 S1 2.7071(12)
Cu2 P2 2.2018(10)
Cu2 S2 2.2561(13)
Cu2 S1 2.2624(11)
Cu3 P4 2.2166(11)
Cu3 S3 2.2450(13)
Cu3 S1 2.2838(11)
S1 P6 2.0383(13)
S2 P1 1.9912(17)
S3 P1 1.9646(16)
S4 P6 1.9551(15)
P1 O2 1.565(3)
P1 O1 1.581(4)
P2 C1 1.820(4)
P2 C7 1.820(4)
P2 C49 1.826(4)
P3 C13 1.819(4)
P3 C47 1.831(4)
P3 C49 1.833(4)
P4 C25 1.821(4)
P4 C19 1.821(4)
P4 C50 1.822(4)
P5 C31 1.811(4)
P5 C37 1.816(4)
P5 C50 1.848(4)
P6 O3 1.564(3)
P6 O4 1.570(3)
P7 F6 1.538(5)
P7 F5 1.556(4)
P7 F4 1.562(4)
P7 F1 1.564(4)
P7 F2 1.565(4)
P7 F3 1.568(4)
O1 C58 1.397(9)
O2 C57 1.394(6)
O3 C54 1.470(6)
O4 C53 1.488(5)
C51 C53 1.515(8)
C52 C53 1.492(8)
C54 C55 1.487(9)
C54 C56 1.507(9)
C57 C60 1.394(11)
C57 C62 1.480(8)
C58 C59 1.379(13)
C58 C61 1.481(11)
C7 C10 1.372(6)
C7 C9 1.387(6)
C1 C2 1.369(6)
C1 C5 1.383(6)
C37 C38 1.378(6)
C37 C39 1.388(6)
C31 C36 1.381(6)
C31 C33 1.381(6)
C13 C16 1.377(6)
C13 C14 1.385(6)
C25 C29 1.359(7)
C25 C28 1.387(7)
C19 C23 1.381(6)
C19 C20 1.395(6)
C8 C11 1.358(7)
C8 C9 1.378(6)
C14 C17 1.374(7)
C20 C24 1.388(7)
C38 C42 1.394(8)
C2 C3 1.389(7)
C21 C22 1.374(8)
C21 C23 1.379(6)
C10 C12 1.382(7)
C32 C35 1.366(11)
C32 C36 1.388(8)
C3 C4 1.352(8)
C26 C27 1.351(10)
C26 C28 1.377(7)
C15 C17 1.363(9)
C15 C18 1.372(9)
C27 C30 1.362(11)
C22 C24 1.362(8)
C39 C41 1.386(7)
C40 C41 1.343(9)
C40 C42 1.357(9)
C16 C18 1.380(8)
C43 C47 1.340(6)
C43 C44 1.386(7)
C44 C46 1.295(8)
C4 C6 1.352(7)
C5 C6 1.363(6)
C11 C12 1.362(8)
C29 C30 1.402(8)
C45 C47 1.307(7)
C45 C48 1.387(9)
C46 C48 1.299(10)
C33 C34 1.372(7)
C34 C35 1.363(10)
